data_7023919
loop_
_publ_author_name
'Zhou, Li'
'Wang, Chenggang'
'Zheng, Xiaofang'
'Tian, Zhengfang'
'Wen, Lili'
'Qu, Hua'
'Li, Dongfeng'

_publ_section_title
;
 New metal-organic frameworks based on 2,5-thiophenedicarboxylate and
 pyridine- or imidazole-based spacers: syntheses, topological structures,
 and properties.
;
_journal_issue 46
_journal_name_full 'Dalton transactions (Cambridge, England : 2003)'
_journal_page_first 16375
_journal_page_last 16386
_journal_paper_doi 10.1039/c3dt51905h
_journal_volume 42
_journal_year 2013
_chemical_formula_sum 'C38 H36 Co2 N4 O10 S2'
_chemical_formula_weight 890.69
_chemical_name_systematic
; 
 ? 
;
_space_group_IT_number 94
_symmetry_cell_setting tetragonal
_symmetry_space_group_name_Hall 'P 4n 2n'
_symmetry_space_group_name_H-M 'P 42 21 2'
_atom_sites_solution_hydrogens geom
_atom_sites_solution_primary direct
_atom_sites_solution_secondary difmap
_audit_creation_method SHELXL-97
_cell_angle_alpha 90.00
_cell_angle_beta 90.00
_cell_angle_gamma 90.00
_cell_formula_units_Z 4
_cell_length_a 16.038(2)
_cell_length_b 16.038(2)
_cell_length_c 15.787(3)
_cell_measurement_reflns_used 2514
_cell_measurement_temperature 291(2)
_cell_measurement_theta_max 19.0
_cell_measurement_theta_min 2.2
_cell_volume 4060.7(11)
_computing_cell_refinement SMART
_computing_data_collection 'SMART (Bruker, 2000)'
_computing_data_reduction 'SAINT (Bruker, 2000)'
_computing_molecular_graphics SHELXTL
_computing_publication_material SHELXTL
_computing_structure_refinement SHELXTL
_computing_structure_solution 'SHELXTL (Bruker, 2000)'
_diffrn_ambient_temperature 291(2)
_diffrn_measured_fraction_theta_full 0.998
_diffrn_measured_fraction_theta_max 0.998
_diffrn_measurement_device_type 'Bruker APEX CCD'
_diffrn_radiation_monochromator graphite
_diffrn_radiation_source 'fine-focus sealed tube'
_diffrn_radiation_type MoK\a
_diffrn_radiation_wavelength 0.71073
_diffrn_reflns_av_R_equivalents 0.0428
_diffrn_reflns_av_unetI/netI 0.0894
_diffrn_reflns_limit_h_max 19
_diffrn_reflns_limit_h_min -20
_diffrn_reflns_limit_k_max 20
_diffrn_reflns_limit_k_min -20
_diffrn_reflns_limit_l_max 20
_diffrn_reflns_limit_l_min -19
_diffrn_reflns_number 29927
_diffrn_reflns_theta_full 27.00
_diffrn_reflns_theta_max 27.00
_diffrn_reflns_theta_min 2.21
_exptl_absorpt_coefficient_mu 0.980
_exptl_absorpt_correction_T_max 0.889
_exptl_absorpt_correction_T_min 0.868
_exptl_absorpt_correction_type multi-scan
_exptl_absorpt_process_details 'SADABS; Bruker, 2000'
_exptl_crystal_colour purple
_exptl_crystal_density_diffrn 1.457
_exptl_crystal_density_method 'not measured'
_exptl_crystal_description block
_exptl_crystal_F_000 1832
_exptl_crystal_size_max 0.15
_exptl_crystal_size_mid 0.12
_exptl_crystal_size_min 0.12
_refine_diff_density_max 0.371
_refine_diff_density_min -0.426
_refine_diff_density_rms 0.106
_refine_ls_abs_structure_details 'Flack H D (1983), Acta Cryst. A39, 876-881'
_refine_ls_abs_structure_Flack 0.01(3)
_refine_ls_extinction_method none
_refine_ls_goodness_of_fit_ref 0.881
_refine_ls_hydrogen_treatment constr
_refine_ls_matrix_type full
_refine_ls_number_parameters 255
_refine_ls_number_reflns 4440
_refine_ls_number_restraints 0
_refine_ls_restrained_S_all 0.881
_refine_ls_R_factor_all 0.0671
_refine_ls_R_factor_gt 0.0606
_refine_ls_shift/su_max 0.000
_refine_ls_shift/su_mean 0.000
_refine_ls_structure_factor_coef Fsqd
_refine_ls_weighting_details 'calc w=1/[\s^2^(Fo^2^)+(0.0926P)^2^+0.0000P] where P=(Fo^2^+2Fc^2^)/3'
_refine_ls_weighting_scheme calc
_refine_ls_wR_factor_gt 0.1469
_refine_ls_wR_factor_ref 0.1477
_reflns_number_gt 2829
_reflns_number_total 4440
_reflns_threshold_expression >2sigma(I)
_cod_data_source_file c3dt51905h.txt
_cod_data_source_block 1
_cod_depositor_comments
;
The following automatic conversions were performed:

'_symmetry_cell_setting' value 'Tetragonal' changed to 'tetragonal'
according to /home/saulius/struct/CIF-dictionaries/cif_core.dic
dictionary named 'cif_core.dic' version 2.4.2 from 2011-04-26.

Automatic conversion script
Id: cif_fix_values 1891 2012-01-12 08:04:46Z andrius 
;
_cod_original_cell_volume 4060.9(12)
_cod_original_sg_symbol_H-M P42212
_cod_database_code 7023919

loop_
_symmetry_equiv_pos_as_xyz
'x, y, z'
'-x, -y, z'
'-y+1/2, x+1/2, z+1/2'
'y+1/2, -x+1/2, z+1/2'
'-x+1/2, y+1/2, -z+1/2'
'x+1/2, -y+1/2, -z+1/2'
'y, x, -z'
'-y, -x, -z'

loop_
_atom_site_label
_atom_site_type_symbol
_atom_site_fract_x
_atom_site_fract_y
_atom_site_fract_z
_atom_site_U_iso_or_equiv
_atom_site_adp_type
_atom_site_occupancy
_atom_site_symmetry_multiplicity
_atom_site_calc_flag
_atom_site_refinement_flags
C1 C 0.2607(4) 0.3162(3) 0.6129(3) 0.0386(13) Uani 1 1 d .
C2 C 0.2993(4) 0.3721(3) 0.6772(3) 0.0411(13) Uani 1 1 d .
C3 C 0.3778(3) 0.3716(4) 0.7071(3) 0.0445(14) Uani 1 1 d .
H3 H 0.4178 0.3323 0.6921 0.053 Uiso 1 1 calc R
C4 C 0.3920(3) 0.4369(4) 0.7628(3) 0.0448(15) Uani 1 1 d .
H4 H 0.4434 0.4459 0.7886 0.054 Uiso 1 1 calc R
C5 C 0.3239(4) 0.4872(4) 0.7769(4) 0.0455(14) Uani 1 1 d .
C6 C 0.3180(4) 0.5582(4) 0.8392(4) 0.0487(15) Uani 1 1 d .
C7 C 0.4500(4) 0.1187(4) 0.6505(4) 0.0528(16) Uani 1 1 d .
H7 H 0.4172 0.0813 0.6808 0.063 Uiso 1 1 calc R
C8 C 0.5182(4) 0.1517(4) 0.6894(4) 0.0510(16) Uani 1 1 d .
H8 H 0.5301 0.1356 0.7447 0.061 Uiso 1 1 calc R
C9 C 0.5687(3) 0.2065(4) 0.6512(4) 0.0481(15) Uani 1 1 d .
C10 C 0.5470(3) 0.2187(4) 0.5641(3) 0.0487(17) Uani 1 1 d .
H10 H 0.5816 0.2508 0.5299 0.058 Uiso 1 1 calc R
C11 C 0.4808(4) 0.1862(4) 0.5324(4) 0.0530(16) Uani 1 1 d .
H11 H 0.4691 0.1986 0.4761 0.064 Uiso 1 1 calc R
C12 C 0.6418(3) 0.2508(4) 0.6897(4) 0.0464(14) Uani 1 1 d .
H12A H 0.6521 0.2282 0.7457 0.056 Uiso 1 1 calc R
H12B H 0.6281 0.3094 0.6963 0.056 Uiso 1 1 calc R
C13 C 0.7221(3) 0.2433(4) 0.6367(3) 0.0449(14) Uani 1 1 d .
H13A H 0.7101 0.2579 0.5783 0.054 Uiso 1 1 calc R
H13B H 0.7413 0.1860 0.6377 0.054 Uiso 1 1 calc R
C14 C 0.7917(4) 0.3007(4) 0.6706(3) 0.0463(14) Uani 1 1 d .
H14A H 0.7706 0.3573 0.6725 0.056 Uiso 1 1 calc R
H14B H 0.8046 0.2842 0.7282 0.056 Uiso 1 1 calc R
C15 C 0.8705(4) 0.3002(4) 0.6202(4) 0.0457(14) Uani 1 1 d .
C16 C 0.8992(4) 0.2319(4) 0.5845(4) 0.0485(16) Uani 1 1 d .
H16 H 0.8678 0.1833 0.5893 0.058 Uiso 1 1 calc R
C17 C 0.9736(3) 0.2282(4) 0.5400(4) 0.0486(15) Uani 1 1 d .
H17 H 0.9924 0.1781 0.5172 0.058 Uiso 1 1 calc R
C18 C 0.9890(4) 0.3664(4) 0.5618(4) 0.0524(16) Uani 1 1 d .
H18 H 1.0181 0.4159 0.5534 0.063 Uiso 1 1 calc R
C19 C 0.9151(4) 0.3692(4) 0.6082(4) 0.0517(17) Uani 1 1 d .
H19 H 0.8969 0.4195 0.6309 0.062 Uiso 1 1 calc R
Co1 Co 0.29514(4) 0.14040(4) 0.53186(4) 0.0321(2) Uani 1 1 d .
N1 N 0.4280(3) 0.1369(3) 0.5723(3) 0.0446(12) Uani 1 1 d .
N2 N 1.0187(3) 0.2999(3) 0.5303(3) 0.0432(11) Uani 1 1 d .
O1 O 0.3043(2) 0.2546(2) 0.5932(2) 0.0477(10) Uani 1 1 d .
O2 O 0.1883(2) 0.3338(2) 0.5841(2) 0.0347(8) Uani 1 1 d .
O3 O 0.3846(2) 0.5865(2) 0.8681(2) 0.0470(10) Uani 1 1 d .
O4 O 0.2448(3) 0.5814(2) 0.8567(2) 0.0440(10) Uani 1 1 d .
O5 O 0.1664(2) 0.1664(2) 0.5000 0.0313(11) Uani 1 2 d S
H5A H 0.1359 0.1516 0.5418 0.038 Uiso 0.50 1 d PR
H5B H 0.1526 0.1349 0.4582 0.038 Uiso 0.50 1 d PR
O6 O 0.5000 0.5000 0.5000 0.116(4) Uani 1 4 d S
H6A H 0.5088 0.4888 0.4481 0.174 Uiso 0.25 1 d PR
H6B H 0.4865 0.5510 0.5049 0.174 Uiso 0.25 1 d PR
O7 O 0.0000 1.0000 0.5000 0.074(3) Uani 1 4 d S
H7A H -0.0011 0.9761 0.4520 0.111 Uiso 0.25 1 d PR
H7B H 0.0107 0.9643 0.5383 0.111 Uiso 0.25 1 d PR
S1 S 0.24025(9) 0.45384(9) 0.71887(9) 0.0417(4) Uani 1 1 d .

loop_
_atom_site_aniso_label
_atom_site_aniso_U_11
_atom_site_aniso_U_22
_atom_site_aniso_U_33
_atom_site_aniso_U_23
_atom_site_aniso_U_13
_atom_site_aniso_U_12
C1 0.046(3) 0.035(3) 0.035(3) 0.008(2) -0.010(3) 0.014(3)
C2 0.051(4) 0.031(3) 0.041(3) -0.010(2) 0.000(3) 0.008(3)
C3 0.042(3) 0.046(4) 0.045(3) -0.025(3) 0.014(3) 0.003(3)
C4 0.032(3) 0.057(4) 0.045(3) -0.011(3) 0.009(3) -0.007(3)
C5 0.046(3) 0.044(3) 0.046(3) -0.003(3) 0.012(3) -0.002(3)
C6 0.054(4) 0.053(4) 0.039(3) -0.005(3) -0.010(3) -0.004(3)
C7 0.056(4) 0.052(4) 0.050(4) 0.023(3) -0.012(3) -0.018(3)
C8 0.039(3) 0.070(5) 0.044(3) 0.004(3) -0.015(3) 0.007(3)
C9 0.036(3) 0.055(4) 0.054(4) -0.002(3) -0.007(3) -0.006(3)
C10 0.029(3) 0.089(5) 0.028(3) 0.010(3) 0.001(2) -0.008(3)
C11 0.058(4) 0.066(4) 0.035(3) 0.001(3) 0.007(3) -0.006(3)
C12 0.038(3) 0.060(4) 0.041(3) -0.006(3) 0.003(3) -0.001(3)
C13 0.035(3) 0.059(4) 0.041(3) -0.014(3) 0.002(2) 0.006(3)
C14 0.064(4) 0.042(3) 0.033(3) -0.010(3) 0.003(3) 0.003(3)
C15 0.041(3) 0.047(4) 0.049(3) -0.007(3) -0.002(3) 0.003(3)
C16 0.052(4) 0.042(4) 0.052(4) -0.002(3) -0.004(3) -0.012(3)
C17 0.044(3) 0.048(4) 0.054(4) -0.006(3) 0.014(3) -0.005(3)
C18 0.051(4) 0.042(4) 0.064(4) 0.005(3) 0.011(3) -0.005(3)
C19 0.047(4) 0.063(4) 0.045(3) -0.016(3) 0.004(3) 0.008(3)
Co1 0.0341(4) 0.0341(4) 0.0281(3) -0.0072(3) 0.0070(3) -0.0061(3)
N1 0.030(3) 0.054(3) 0.050(3) -0.015(3) 0.005(2) 0.002(2)
N2 0.039(2) 0.050(3) 0.041(2) -0.012(3) 0.019(2) -0.006(2)
O1 0.055(3) 0.046(2) 0.042(2) -0.0179(18) 0.0043(19) -0.005(2)
O2 0.034(2) 0.038(2) 0.0323(19) -0.0077(15) 0.0081(16) -0.0077(16)
O3 0.044(2) 0.046(2) 0.050(2) -0.017(2) -0.010(2) -0.0019(19)
O4 0.054(3) 0.042(2) 0.036(2) -0.0131(17) 0.0183(19) -0.002(2)
O5 0.0392(18) 0.0392(18) 0.015(2) 0.0027(14) -0.0027(14) -0.002(2)
O6 0.127(7) 0.127(7) 0.093(9) 0.000 0.000 -0.011(9)
O7 0.078(4) 0.078(4) 0.066(6) 0.000 0.000 -0.013(6)
S1 0.0449(8) 0.0452(8) 0.0351(7) -0.0091(6) 0.0038(6) -0.0042(7)

loop_
_atom_type_symbol
_atom_type_description
_atom_type_scat_dispersion_real
_atom_type_scat_dispersion_imag
_atom_type_scat_source
C C 0.0033 0.0016 'International Tables Vol C Tables 4.2.6.8 and 6.1.1.4'
H H 0.0000 0.0000 'International Tables Vol C Tables 4.2.6.8 and 6.1.1.4'
N N 0.0061 0.0033 'International Tables Vol C Tables 4.2.6.8 and 6.1.1.4'
O O 0.0106 0.0060 'International Tables Vol C Tables 4.2.6.8 and 6.1.1.4'
S S 0.1246 0.1234 'International Tables Vol C Tables 4.2.6.8 and 6.1.1.4'
Co Co 0.3494 0.9721 'International Tables Vol C Tables 4.2.6.8 and 6.1.1.4'

loop_
_geom_angle_atom_site_label_1
_geom_angle_atom_site_label_2
_geom_angle_atom_site_label_3
_geom_angle
_geom_angle_site_symmetry_1
_geom_angle_site_symmetry_3
O1 C1 O2 126.4(5) . .
O1 C1 C2 114.3(5) . .
O2 C1 C2 119.2(5) . .
C3 C2 C1 128.7(5) . .
C3 C2 S1 112.3(4) . .
C1 C2 S1 118.8(4) . .
C2 C3 C4 111.9(5) . .
C2 C3 H3 124.1 . .
C4 C3 H3 124.1 . .
C5 C4 C3 114.5(5) . .
C5 C4 H4 122.8 . .
C3 C4 H4 122.8 . .
C4 C5 C6 126.7(6) . .
C4 C5 S1 110.7(4) . .
C6 C5 S1 122.4(4) . .
O3 C6 O4 127.6(6) . .
O3 C6 C5 117.4(6) . .
O4 C6 C5 115.0(5) . .
N1 C7 C8 123.5(6) . .
N1 C7 H7 118.2 . .
C8 C7 H7 118.2 . .
C9 C8 C7 122.6(6) . .
C9 C8 H8 118.7 . .
C7 C8 H8 118.7 . .
C8 C9 C10 112.0(5) . .
C8 C9 C12 127.0(6) . .
C10 C9 C12 121.0(6) . .
C11 C10 C9 121.4(6) . .
C11 C10 H10 119.3 . .
C9 C10 H10 119.3 . .
C10 C11 N1 126.0(6) . .
C10 C11 H11 117.0 . .
N1 C11 H11 117.0 . .
C9 C12 C13 113.3(5) . .
C9 C12 H12A 108.9 . .
C13 C12 H12A 108.9 . .
C9 C12 H12B 108.9 . .
C13 C12 H12B 108.9 . .
H12A C12 H12B 107.7 . .
C12 C13 C14 111.7(4) . .
C12 C13 H13A 109.3 . .
C14 C13 H13A 109.3 . .
C12 C13 H13B 109.3 . .
C14 C13 H13B 109.3 . .
H13A C13 H13B 107.9 . .
C15 C14 C13 115.1(4) . .
C15 C14 H14A 108.5 . .
C13 C14 H14A 108.5 . .
C15 C14 H14B 108.5 . .
C13 C14 H14B 108.5 . .
H14A C14 H14B 107.5 . .
C16 C15 C19 116.3(6) . .
C16 C15 C14 121.9(6) . .
C19 C15 C14 121.7(6) . .
C15 C16 C17 123.6(6) . .
C15 C16 H16 118.2 . .
C17 C16 H16 118.2 . .
N2 C17 C16 118.5(5) . .
N2 C17 H17 120.8 . .
C16 C17 H17 120.8 . .
N2 C18 C19 123.6(6) . .
N2 C18 H18 118.2 . .
C19 C18 H18 118.2 . .
C15 C19 C18 120.3(6) . .
C15 C19 H19 119.9 . .
C18 C19 H19 119.9 . .
O1 Co1 O2 93.67(14) . 7_556
O1 Co1 O4 91.63(15) . 5_546
O2 Co1 O4 174.70(14) 7_556 5_546
O1 Co1 O5 90.34(14) . .
O2 Co1 O5 90.50(12) 7_556 .
O4 Co1 O5 89.46(14) 5_546 .
O1 Co1 N2 173.85(17) . 7_546
O2 Co1 N2 85.63(16) 7_556 7_546
O4 Co1 N2 89.10(16) 5_546 7_546
O5 Co1 N2 95.77(16) . 7_546
O1 Co1 N1 79.69(16) . .
O2 Co1 N1 88.63(16) 7_556 .
O4 Co1 N1 92.32(18) 5_546 .
O5 Co1 N1 169.92(16) . .
N2 Co1 N1 94.18(18) 7_546 .
C7 N1 C11 114.1(5) . .
C7 N1 Co1 122.1(4) . .
C11 N1 Co1 117.6(4) . .
C18 N2 C17 117.6(5) . .
C18 N2 Co1 122.7(4) . 7_656
C17 N2 Co1 119.6(4) . 7_656
C1 O1 Co1 140.7(4) . .
C1 O2 Co1 125.7(3) . 7_556
C6 O4 Co1 126.9(4) . 5_556
Co1 O5 Co1 114.9(2) 7_556 .
Co1 O5 H5A 109.5 7_556 .
Co1 O5 H5A 108.2 . .
Co1 O5 H5B 109.4 7_556 .
Co1 O5 H5B 108.1 . .
H5A O5 H5B 106.4 . .
H6A O6 H6B 109.5 . .
H7A O7 H7B 109.5 . .
C5 S1 C2 90.6(3) . .

loop_
_geom_bond_atom_site_label_1
_geom_bond_atom_site_label_2
_geom_bond_distance
_geom_bond_site_symmetry_2
C1 O1 1.250(6) .
C1 O2 1.278(6) .
C1 C2 1.489(7) .
C2 C3 1.344(8) .
C2 S1 1.746(5) .
C3 C4 1.386(7) .
C3 H3 0.9300 .
C4 C5 1.376(8) .
C4 H4 0.9300 .
C5 C6 1.509(8) .
C5 S1 1.710(6) .
C6 O3 1.247(7) .
C6 O4 1.263(7) .
C7 N1 1.317(7) .
C7 C8 1.361(8) .
C7 H7 0.9300 .
C8 C9 1.339(8) .
C8 H8 0.9300 .
C9 C10 1.432(8) .
C9 C12 1.500(7) .
C10 C11 1.284(8) .
C10 H10 0.9300 .
C11 N1 1.319(7) .
C11 H11 0.9300 .
C12 C13 1.541(7) .
C12 H12A 0.9700 .
C12 H12B 0.9700 .
C13 C14 1.542(7) .
C13 H13A 0.9700 .
C13 H13B 0.9700 .
C14 C15 1.493(8) .
C14 H14A 0.9700 .
C14 H14B 0.9700 .
C15 C16 1.316(8) .
C15 C19 1.332(8) .
C16 C17 1.386(8) .
C16 H16 0.9300 .
C17 N2 1.367(7) .
C17 H17 0.9300 .
C18 N2 1.269(7) .
C18 C19 1.394(8) .
C18 H18 0.9300 .
C19 H19 0.9300 .
Co1 O1 2.078(4) .
Co1 O2 2.080(3) 7_556
Co1 O4 2.097(3) 5_546
Co1 O5 2.166(3) .
Co1 N2 2.186(4) 7_546
Co1 N1 2.225(4) .
N2 Co1 2.186(4) 7_656
O2 Co1 2.080(3) 7_556
O4 Co1 2.097(3) 5_556
O5 Co1 2.166(3) 7_556
O5 H5A 0.8543 .
O5 H5B 0.8592 .
O6 H6A 0.8501 .
O6 H6B 0.8500 .
O7 H7A 0.8500 .
O7 H7B 0.8500 .
